data_4318109
loop_
_publ_author_name
'Hong-Cai Zhou'
'Weiping Su'
'Catalina Achim'
'P. Venkateswara Rao'
'R. H. Holm'

_publ_contact_author_email
;
holm@chemistry.harvard.edu
;
_publ_section_title
;
 High-Nuclearity Sulfide-Rich Molybdenum-Iron-Sulfur Clusters:
 Reevaluation and Extension
;
_journal_name_full 'Inorganic Chemistry'
_journal_page_first 3191
_journal_page_last 3201
_journal_paper_doi 10.1021/ic0201250
_journal_volume 41
_journal_year 2002
_chemical_formula_moiety (Et4N)3[(edt)2W2FeS6]
_chemical_formula_sum 'C28 H68 Fe N3 S10 W2'
_chemical_formula_weight 1191.00
_chemical_melting_point ?
_chemical_name_common none
_chemical_name_systematic
;
  tris(Tetraethylammonium) bis(bis(mu2-sulfido)-
(ethanedithiolato-S,S')-sulfido-tungsten)-iron
;
_space_group_IT_number 15
_symmetry_cell_setting monoclinic
_symmetry_space_group_name_Hall '-C 2yc'
_symmetry_space_group_name_H-M 'C 1 2/c 1'
_atom_sites_solution_hydrogens geom
_atom_sites_solution_primary direct
_atom_sites_solution_secondary difmap
_audit_creation_method SHELXL-97
_cell_angle_alpha 90.00
_cell_angle_beta 101.382(4)
_cell_angle_gamma 90.00
_cell_formula_units_Z 4
_cell_length_a 13.668(3)
_cell_length_b 18.355(4)
_cell_length_c 17.482(3)
_cell_measurement_reflns_used 1009
_cell_measurement_temperature 213(2)
_cell_measurement_theta_max 24.7
_cell_measurement_theta_min 2.52
_cell_volume 4299.6(15)
_computing_cell_refinement 'Bruker SMART'
_computing_data_collection 'Bruker SMART'
_computing_data_reduction 'Bruker SHELXTL'
_computing_molecular_graphics 'Bruker SHELXTL'
_computing_publication_material 'Bruker SHELXTL'
_computing_structure_refinement 'SHELXL-97 (Sheldrick, 1997)'
_computing_structure_solution 'SHELXS-97 (Sheldrick, 1990)'
_diffrn_ambient_temperature 213(2)
_diffrn_measured_fraction_theta_full 0.998
_diffrn_measured_fraction_theta_max 0.998
_diffrn_measurement_device_type 'CCD area detector'
_diffrn_measurement_method 'phi and omega scans'
_diffrn_radiation_monochromator graphite
_diffrn_radiation_source 'fine-focus sealed tube'
_diffrn_radiation_type MoK\a
_diffrn_radiation_wavelength 0.71073
_diffrn_reflns_av_R_equivalents 0.0357
_diffrn_reflns_av_sigmaI/netI 0.0394
_diffrn_reflns_limit_h_max 9
_diffrn_reflns_limit_h_min -16
_diffrn_reflns_limit_k_max 21
_diffrn_reflns_limit_k_min -21
_diffrn_reflns_limit_l_max 20
_diffrn_reflns_limit_l_min -20
_diffrn_reflns_number 9490
_diffrn_reflns_theta_full 24.80
_diffrn_reflns_theta_max 24.80
_diffrn_reflns_theta_min 1.88
_diffrn_standards_decay_% none
_exptl_absorpt_coefficient_mu 6.181
_exptl_absorpt_correction_T_max 0.94
_exptl_absorpt_correction_T_min 0.41
_exptl_absorpt_correction_type SADABS
_exptl_crystal_colour black
_exptl_crystal_density_diffrn 1.840
_exptl_crystal_density_meas ?
_exptl_crystal_density_method 'not measured'
_exptl_crystal_description plate
_exptl_crystal_F_000 2364
_exptl_crystal_size_max 0.05
_exptl_crystal_size_mid 0.18
_exptl_crystal_size_min 0.32
_refine_diff_density_max 2.527
_refine_diff_density_min -2.184
_refine_diff_density_rms 0.166
_refine_ls_extinction_method none
_refine_ls_goodness_of_fit_ref 0.995
_refine_ls_hydrogen_treatment mixed
_refine_ls_matrix_type full
_refine_ls_number_parameters 233
_refine_ls_number_reflns 3700
_refine_ls_number_restraints 0
_refine_ls_restrained_S_all 0.995
_refine_ls_R_factor_all 0.0466
_refine_ls_R_factor_gt 0.0364
_refine_ls_shift/su_max 0.536
_refine_ls_shift/su_mean 0.041
_refine_ls_structure_factor_coef Fsqd
_refine_ls_weighting_details 'calc w=1/[\s^2^(Fo^2^)+(0.0597P)^2^+0.0000P] where P=(Fo^2^+2Fc^2^)/3'
_refine_ls_weighting_scheme calc
_refine_ls_wR_factor_gt 0.0855
_refine_ls_wR_factor_ref 0.0907
_reflns_number_gt 3034
_reflns_number_total 3700
_reflns_threshold_expression >2sigma(I)
_cod_data_source_file ic0201250_2.cif
_cod_data_source_block (Et4N)3[3]
_cod_depositor_comments
;
The following automatic conversions were performed:

'_chemical_melting_point' value 'not measured' was changed to '?' -
the value is undefined or not given.

Automatic conversion script
Id: cif_fix_values 1569 2011-02-09 13:29:24Z adriana 

The following automatic conversions were performed:

'_symmetry_cell_setting' value 'Monoclinic' changed to 'monoclinic'
according to the built-in table from CIF Core dictionary named
'cif_core.dic' version 2.4.1 from 2010-06-29.

Automatic conversion script
Id: cif_fix_values 1646 2011-03-28 12:23:43Z adriana 

The following automatic conversions were performed:

'_exptl_crystal_density_meas' value 'none' was changed to '?' - the
value is perceived as not measured.

Automatic conversion script
Id: cif_fix_values 3008 2015-01-20 13:52:24Z robertas 
;
_cod_original_cell_volume 4299.5(15)
_cod_database_code 4318109

loop_
_symmetry_equiv_pos_as_xyz
'x, y, z'
'-x, y, -z+1/2'
'x+1/2, y+1/2, z'
'-x+1/2, y+1/2, -z+1/2'
'-x, -y, -z'
'x, -y, z-1/2'
'-x+1/2, -y+1/2, -z'
'x+1/2, -y+1/2, z-1/2'

loop_
_atom_site_label
_atom_site_type_symbol
_atom_site_fract_x
_atom_site_fract_y
_atom_site_fract_z
_atom_site_U_iso_or_equiv
_atom_site_adp_type
_atom_site_occupancy
_atom_site_symmetry_multiplicity
_atom_site_calc_flag
_atom_site_refinement_flags
_atom_site_disorder_assembly
_atom_site_disorder_group
W1 W 0.812962(19) 0.407646(12) 0.675369(14) 0.02663(11) Uani 1 1 d . . .
Fe1 Fe 1.0000 0.44081(7) 0.7500 0.0272(3) Uani 1 2 d S . .
S1 S 0.67391(14) 0.37213(11) 0.73259(11) 0.0416(4) Uani 1 1 d . . .
S2 S 0.68262(13) 0.47921(10) 0.59511(11) 0.0387(4) Uani 1 1 d . . .
S3 S 0.84084(14) 0.32502(9) 0.59584(10) 0.0371(4) Uani 1 1 d . . .
S4 S 0.89192(13) 0.37187(9) 0.79831(9) 0.0321(4) Uani 1 1 d . . .
S5 S 0.90414(12) 0.51026(8) 0.66006(9) 0.0307(4) Uani 1 1 d . . .
C1 C 0.5589(6) 0.4022(5) 0.6680(5) 0.055(2) Uani 1 1 d . . .
H1A H 0.5085 0.3637 0.6641 0.066 Uiso 1 1 calc R . .
H1B H 0.5331 0.4455 0.6903 0.066 Uiso 1 1 calc R . .
C2 C 0.5758(6) 0.4196(4) 0.5896(5) 0.050(2) Uani 1 1 d . . .
H2A H 0.5163 0.4433 0.5593 0.061 Uiso 1 1 calc R . .
H2B H 0.5872 0.3744 0.5627 0.061 Uiso 1 1 calc R . .
N2 N 0.2500 0.2500 0.5000 0.0304(17) Uani 1 2 d S . .
C11 C 0.3237(11) 0.2594(8) 0.4436(8) 0.036(3) Uani 0.48(2) 1 d P . 1
H11A H 0.330(12) 0.306(10) 0.424(9) 0.044 Uiso 0.48 1 d P . 1
H11B H 0.300(13) 0.217(12) 0.397(11) 0.044 Uiso 0.48 1 d P . 1
C11' C 0.2155(11) 0.2063(7) 0.4263(8) 0.036(3) Uani 0.52 1 d P . 2
H11C H 0.269(12) 0.218(11) 0.391(10) 0.044 Uiso 0.52 1 d P . 2
H11D H 0.15(2) 0.233(11) 0.406(15) 0.044 Uiso 0.52 1 d P . 2
C12 C 0.4304(7) 0.2417(6) 0.4831(6) 0.076(3) Uani 1 1 d . . .
H12A H 0.4746 0.2477 0.4472 0.114 Uiso 1 1 d R . .
H12B H 0.4499 0.2742 0.5265 0.114 Uiso 1 1 d R . .
H12C H 0.4338 0.1923 0.5016 0.114 Uiso 1 1 d R . .
C21 C 0.1496(12) 0.2682(9) 0.4577(9) 0.048(3) Uani 0.50(2) 1 d P . 1
H21C H 0.15(2) 0.222(12) 0.400(16) 0.058 Uiso 0.50 1 d P . 1
H21D H 0.175(17) 0.319(14) 0.443(14) 0.058 Uiso 0.50 1 d P . 1
C21' C 0.2424(14) 0.3303(9) 0.4733(10) 0.048(3) Uani 0.50 1 d P . 2
H21A H 0.145(15) 0.326(14) 0.443(13) 0.058 Uiso 0.50 1 d P . 2
H21B H 0.282(14) 0.326(9) 0.428(10) 0.058 Uiso 0.50 1 d P . 2
C22 C 0.2190(9) 0.1210(5) 0.4505(6) 0.078(3) Uani 1 1 d . . .
H22A H 0.1969 0.0907 0.4056 0.117 Uiso 1 1 d R . .
H22B H 0.2868 0.1090 0.4736 0.117 Uiso 1 1 d R . .
H22C H 0.1772 0.1129 0.4879 0.117 Uiso 1 1 d R . .
N1 N 0.7384(4) 0.1146(3) 0.6548(3) 0.0304(12) Uani 1 1 d . . .
C101 C 0.7905(6) 0.1111(4) 0.7400(4) 0.0392(17) Uani 1 1 d . . .
H10A H 0.7399 0.1055 0.7722 0.047 Uiso 1 1 calc R . .
H10B H 0.8329 0.0676 0.7477 0.047 Uiso 1 1 calc R . .
C102 C 0.8537(6) 0.1765(4) 0.7683(4) 0.052(2) Uani 1 1 d . . .
H10C H 0.8837 0.1702 0.8230 0.078 Uiso 1 1 calc R . .
H10D H 0.8123 0.2198 0.7620 0.078 Uiso 1 1 calc R . .
H10E H 0.9058 0.1815 0.7382 0.078 Uiso 1 1 calc R . .
C201 C 0.8130(5) 0.1222(4) 0.6023(4) 0.0355(15) Uani 1 1 d . . .
H20A H 0.8410 0.1715 0.6082 0.043 Uiso 1 1 calc R . .
H20B H 0.7778 0.1168 0.5480 0.043 Uiso 1 1 calc R . .
C202 C 0.8976(6) 0.0681(4) 0.6177(5) 0.0478(19) Uani 1 1 d . . .
H20C H 0.9417 0.0765 0.5814 0.072 Uiso 1 1 calc R . .
H20D H 0.8710 0.0190 0.6108 0.072 Uiso 1 1 calc R . .
H20E H 0.9346 0.0740 0.6707 0.072 Uiso 1 1 calc R . .
C301 C 0.6798(5) 0.0436(3) 0.6392(4) 0.0352(15) Uani 1 1 d . . .
H30A H 0.7269 0.0028 0.6482 0.042 Uiso 1 1 calc R . .
H30B H 0.6357 0.0393 0.6768 0.042 Uiso 1 1 calc R . .
C302 C 0.6179(6) 0.0369(4) 0.5581(4) 0.0444(18) Uani 1 1 d . . .
H30C H 0.5835 -0.0096 0.5529 0.067 Uiso 1 1 calc R . .
H30D H 0.6609 0.0399 0.5203 0.067 Uiso 1 1 calc R . .
H30E H 0.5694 0.0761 0.5490 0.067 Uiso 1 1 calc R . .
C401 C 0.6695(5) 0.1792(3) 0.6396(4) 0.0386(16) Uani 1 1 d . . .
H40A H 0.7091 0.2236 0.6527 0.046 Uiso 1 1 calc R . .
H40B H 0.6407 0.1810 0.5836 0.046 Uiso 1 1 calc R . .
C402 C 0.5858(6) 0.1795(4) 0.6840(5) 0.052(2) Uani 1 1 d . . .
H40C H 0.5452 0.2227 0.6704 0.078 Uiso 1 1 calc R . .
H40D H 0.6132 0.1796 0.7396 0.078 Uiso 1 1 calc R . .
H40E H 0.5449 0.1364 0.6706 0.078 Uiso 1 1 calc R . .

loop_
_atom_site_aniso_label
_atom_site_aniso_U_11
_atom_site_aniso_U_22
_atom_site_aniso_U_33
_atom_site_aniso_U_23
_atom_site_aniso_U_13
_atom_site_aniso_U_12
W1 0.02931(17) 0.02378(15) 0.02792(16) -0.00089(10) 0.00838(11) -0.00227(11)
Fe1 0.0293(7) 0.0236(6) 0.0293(7) 0.000 0.0076(5) 0.000
S1 0.0346(10) 0.0518(11) 0.0407(10) 0.0036(8) 0.0131(8) -0.0045(8)
S2 0.0358(10) 0.0363(9) 0.0430(10) 0.0020(8) 0.0056(8) 0.0015(7)
S3 0.0457(11) 0.0296(8) 0.0380(9) -0.0047(7) 0.0132(8) -0.0027(7)
S4 0.0371(9) 0.0297(8) 0.0308(9) 0.0047(7) 0.0103(7) -0.0024(7)
S5 0.0323(9) 0.0259(7) 0.0334(8) 0.0038(7) 0.0053(7) -0.0045(7)
C1 0.039(5) 0.068(6) 0.060(5) -0.001(4) 0.015(4) -0.008(4)
C2 0.032(4) 0.066(5) 0.054(5) -0.006(4) 0.012(4) -0.001(4)
N2 0.034(4) 0.032(4) 0.024(4) 0.001(3) 0.003(3) 0.003(3)
C11 0.043(6) 0.036(6) 0.033(6) -0.004(4) 0.014(5) -0.002(5)
C11' 0.043(6) 0.036(6) 0.033(6) -0.004(4) 0.014(5) -0.002(5)
C12 0.045(5) 0.086(7) 0.101(8) -0.012(6) 0.026(5) -0.002(5)
C21 0.053(7) 0.047(7) 0.044(7) -0.001(5) 0.009(6) -0.001(6)
C21' 0.053(7) 0.047(7) 0.044(7) -0.001(5) 0.009(6) -0.001(6)
C22 0.112(9) 0.046(5) 0.091(7) -0.033(5) 0.058(7) -0.031(5)
N1 0.038(3) 0.022(2) 0.032(3) 0.004(2) 0.009(2) -0.002(2)
C101 0.048(4) 0.038(4) 0.032(4) -0.005(3) 0.008(3) -0.007(3)
C102 0.059(5) 0.054(5) 0.042(4) -0.010(4) 0.004(4) -0.011(4)
C201 0.036(4) 0.037(4) 0.036(4) 0.000(3) 0.012(3) -0.003(3)
C202 0.037(4) 0.050(4) 0.056(5) -0.018(4) 0.008(4) -0.002(4)
C301 0.039(4) 0.027(3) 0.041(4) -0.002(3) 0.010(3) -0.011(3)
C302 0.048(5) 0.041(4) 0.043(4) -0.006(3) 0.007(3) -0.013(4)
C401 0.042(4) 0.027(3) 0.049(4) 0.005(3) 0.013(3) 0.004(3)
C402 0.043(5) 0.040(4) 0.078(6) -0.003(4) 0.022(4) -0.002(4)

loop_
_atom_type_symbol
_atom_type_description
_atom_type_scat_dispersion_real
_atom_type_scat_dispersion_imag
_atom_type_scat_source
C C 0.0033 0.0016 'International Tables Vol C Tables 4.2.6.8 and 6.1.1.4'
H H 0.0000 0.0000 'International Tables Vol C Tables 4.2.6.8 and 6.1.1.4'
N N 0.0061 0.0033 'International Tables Vol C Tables 4.2.6.8 and 6.1.1.4'
S S 0.1246 0.1234 'International Tables Vol C Tables 4.2.6.8 and 6.1.1.4'
Fe Fe 0.3463 0.8444 'International Tables Vol C Tables 4.2.6.8 and 6.1.1.4'
W W -0.8490 6.8722 'International Tables Vol C Tables 4.2.6.8 and 6.1.1.4'

loop_
_geom_angle_atom_site_label_1
_geom_angle_atom_site_label_2
_geom_angle_atom_site_label_3
_geom_angle
_geom_angle_site_symmetry_1
_geom_angle_site_symmetry_3
_geom_angle_publ_flag
S3 W1 S4 107.06(7) . . ?
S3 W1 S5 109.51(6) . . ?
S4 W1 S5 100.20(6) . . ?
S3 W1 S1 109.54(7) . . ?
S4 W1 S1 78.33(6) . . ?
S5 W1 S1 139.46(6) . . ?
S3 W1 S2 102.26(7) . . ?
S4 W1 S2 148.23(6) . . ?
S5 W1 S2 80.93(6) . . ?
S1 W1 S2 80.62(7) . . ?
S3 W1 Fe1 101.57(6) . . ?
S4 W1 Fe1 52.30(4) . . ?
S5 W1 Fe1 52.37(5) . . ?
S1 W1 Fe1 127.62(5) . . ?
S2 W1 Fe1 132.43(5) . . ?
S4 Fe1 S4 110.98(10) 2_756 . ?
S4 Fe1 S5 104.44(6) 2_756 2_756 ?
S4 Fe1 S5 113.36(6) . 2_756 ?
S4 Fe1 S5 113.36(6) 2_756 . ?
S4 Fe1 S5 104.44(6) . . ?
S5 Fe1 S5 110.50(10) 2_756 . ?
S4 Fe1 W1 108.86(6) 2_756 . ?
S4 Fe1 W1 54.64(5) . . ?
S5 Fe1 W1 146.69(5) 2_756 . ?
S5 Fe1 W1 54.64(4) . . ?
S4 Fe1 W1 54.64(5) 2_756 2_756 ?
S4 Fe1 W1 108.86(5) . 2_756 ?
S5 Fe1 W1 54.64(4) 2_756 2_756 ?
S5 Fe1 W1 146.69(5) . 2_756 ?
W1 Fe1 W1 153.94(5) . 2_756 ?
C1 S1 W1 108.3(3) . . ?
C2 S2 W1 101.3(3) . . ?
Fe1 S4 W1 73.05(5) . . ?
Fe1 S5 W1 72.99(5) . . ?
C2 C1 S1 111.5(6) . . ?
C1 C2 S2 110.8(6) . . ?
C21 N2 C21 180.000(3) 7_556 . ?
C21 N2 C11' 114.5(8) 7_556 . ?
C21 N2 C11' 65.5(8) . . ?
C21 N2 C11' 65.5(8) 7_556 7_556 ?
C21 N2 C11' 114.5(8) . 7_556 ?
C11' N2 C11' 180.000(3) . 7_556 ?
C21 N2 C21' 68.2(9) 7_556 7_556 ?
C21 N2 C21' 111.8(9) . 7_556 ?
C11' N2 C21' 75.0(8) . 7_556 ?
C11' N2 C21' 105.0(8) 7_556 7_556 ?
C21 N2 C21' 111.8(9) 7_556 . ?
C21 N2 C21' 68.2(9) . . ?
C11' N2 C21' 105.0(8) . . ?
C11' N2 C21' 75.0(8) 7_556 . ?
C21' N2 C21' 180.0(12) 7_556 . ?
C21 N2 C11 71.7(8) 7_556 . ?
C21 N2 C11 108.3(8) . . ?
C11' N2 C11 69.5(8) . . ?
C11' N2 C11 110.5(8) 7_556 . ?
C21' N2 C11 106.6(8) 7_556 . ?
C21' N2 C11 73.4(8) . . ?
C21 N2 C11 108.3(8) 7_556 7_556 ?
C21 N2 C11 71.7(8) . 7_556 ?
C11' N2 C11 110.5(8) . 7_556 ?
C11' N2 C11 69.5(8) 7_556 7_556 ?
C21' N2 C11 73.4(8) 7_556 7_556 ?
C21' N2 C11 106.6(8) . 7_556 ?
C11 N2 C11 180.000(3) . 7_556 ?
C12 C11 N2 111.8(10) . . ?
C12 C11 C21 60.0(9) . 7_556 ?
N2 C11 C21 51.8(7) . 7_556 ?
N2 C11' C22 107.6(9) . . ?
N2 C11' C21' 53.3(7) . 7_556 ?
C22 C11' C21' 54.3(7) . 7_556 ?
C11 C12 C21 67.4(8) . 7_556 ?
N2 C21 C12 109.2(10) . 7_556 ?
N2 C21 C11 56.5(7) . 7_556 ?
C12 C21 C11 52.6(8) 7_556 7_556 ?
N2 C21' C22 106.9(10) . 7_556 ?
N2 C21' C11' 51.7(6) . 7_556 ?
C22 C21' C11' 55.2(7) 7_556 7_556 ?
C21' C22 C11' 70.5(8) 7_556 . ?
C401 N1 C201 107.1(5) . . ?
C401 N1 C101 111.3(5) . . ?
C201 N1 C101 111.0(5) . . ?
C401 N1 C301 110.7(5) . . ?
C201 N1 C301 111.3(5) . . ?
C101 N1 C301 105.6(5) . . ?
C102 C101 N1 114.6(6) . . ?
N1 C201 C202 114.7(6) . . ?
C302 C301 N1 114.6(5) . . ?
C402 C401 N1 115.1(6) . . ?

loop_
_geom_bond_atom_site_label_1
_geom_bond_atom_site_label_2
_geom_bond_distance
_geom_bond_site_symmetry_2
_geom_bond_publ_flag
W1 S3 2.1419(16) . ?
W1 S4 2.3021(17) . ?
W1 S5 2.3029(16) . ?
W1 S1 2.4058(18) . ?
W1 S2 2.4251(18) . ?
W1 Fe1 2.7002(6) . ?
Fe1 S4 2.2336(17) 2_756 ?
Fe1 S4 2.2336(17) . ?
Fe1 S5 2.2362(18) 2_756 ?
Fe1 S5 2.2362(17) . ?
Fe1 W1 2.7002(6) 2_756 ?
S1 C1 1.831(9) . ?
S2 C2 1.812(8) . ?
C1 C2 1.469(11) . ?
N2 C21 1.463(17) 7_556 ?
N2 C21 1.463(17) . ?
N2 C11' 1.512(13) . ?
N2 C11' 1.512(13) 7_556 ?
N2 C21' 1.543(16) 7_556 ?
N2 C21' 1.543(16) . ?
N2 C11 1.553(14) . ?
N2 C11 1.553(14) 7_556 ?
C11 C12 1.521(18) . ?
C11 C21 1.77(2) 7_556 ?
C11' C22 1.621(16) . ?
C11' C21' 1.86(2) 7_556 ?
C12 C21 1.658(18) 7_556 ?
C21 C12 1.658(18) 7_556 ?
C21 C11 1.77(2) 7_556 ?
C21' C22 1.604(18) 7_556 ?
C21' C11' 1.86(2) 7_556 ?
C22 C21' 1.604(18) 7_556 ?
N1 C401 1.505(8) . ?
N1 C201 1.507(8) . ?
N1 C101 1.519(9) . ?
N1 C301 1.525(8) . ?
C101 C102 1.504(10) . ?
C201 C202 1.508(10) . ?
C301 C302 1.505(10) . ?
C401 C402 1.504(10) . ?
